data_7711739
loop_
_publ_author_name
'Upadhyay, Aditya'
'Kanika, ?'
'Mandhar, Yogesh'
'Batabyal, Monojit'
'Raju, Saravanan'
'Jaiswal, Svastik'
'Butcher, Ray J.'
'Kumar, Sangit'

_publ_section_title
;
 Synthesis of cobalt(II) phenolate selenoether complexes to mimic
 hydrogenase-like activity for hydrogen gas production.
;
_journal_issue 1
_journal_name_full 'Dalton transactions (Cambridge, England : 2003)'
_journal_page_first 159
_journal_page_last 174
_journal_paper_doi 10.1039/d2dt02820d
_journal_volume 52
_journal_year 2022
_chemical_formula_moiety 'C50 H38 Co N2 O2 Se4'
_chemical_formula_sum 'C50 H38 Co N2 O2 Se4'
_chemical_formula_weight 1073.59
_space_group_crystal_system orthorhombic
_space_group_IT_number 56
_space_group_name_Hall '-P 2ab 2ac'
_space_group_name_H-M_alt 'P c c n'
_atom_sites_solution_hydrogens geom
_audit_creation_method SHELXL-2019/2
_audit_update_record
;
2022-11-03 deposited with the CCDC.	2022-11-09 downloaded from the CCDC.
;
_cell_angle_alpha 90
_cell_angle_beta 90
_cell_angle_gamma 90
_cell_formula_units_Z 4
_cell_length_a 20.844(2)
_cell_length_b 10.6346(10)
_cell_length_c 19.7043(18)
_cell_measurement_reflns_used 9873
_cell_measurement_temperature 120(2)
_cell_measurement_theta_max 26.35
_cell_measurement_theta_min 2.39
_cell_volume 4367.8(7)
_computing_cell_refinement 'Bruker SAINT'
_computing_data_collection 'Bruker APEX2'
_computing_data_reduction 'Bruker SAINT'
_computing_molecular_graphics 'Bruker SHELXTL'
_computing_publication_material 'Bruker SHELXTL'
_computing_structure_refinement 'SHELXL-2019/2 (Sheldrick, 2019)'
_computing_structure_solution 'SHELXS-97 (Sheldrick 2008)'
_diffrn_ambient_temperature 120(2)
_diffrn_measured_fraction_theta_full 0.998
_diffrn_measured_fraction_theta_max 0.998
_diffrn_measurement_device_type 'Bruker APEX-II CCD'
_diffrn_measurement_method '\f and \w scans'
_diffrn_radiation_type MoK\a
_diffrn_radiation_wavelength 0.71073
_diffrn_reflns_av_R_equivalents 0.1214
_diffrn_reflns_av_unetI/netI 0.0377
_diffrn_reflns_Laue_measured_fraction_full 0.998
_diffrn_reflns_Laue_measured_fraction_max 0.998
_diffrn_reflns_limit_h_max 24
_diffrn_reflns_limit_h_min -24
_diffrn_reflns_limit_k_max 12
_diffrn_reflns_limit_k_min -12
_diffrn_reflns_limit_l_max 23
_diffrn_reflns_limit_l_min -23
_diffrn_reflns_number 87539
_diffrn_reflns_point_group_measured_fraction_full 0.998
_diffrn_reflns_point_group_measured_fraction_max 0.998
_diffrn_reflns_theta_full 24.712
_diffrn_reflns_theta_max 24.712
_diffrn_reflns_theta_min 2.386
_exptl_absorpt_coefficient_mu 3.769
_exptl_absorpt_correction_type none
_exptl_crystal_colour orange
_exptl_crystal_density_diffrn 1.633
_exptl_crystal_description block
_exptl_crystal_F_000 2124
_exptl_crystal_size_max 0.0121
_exptl_crystal_size_mid 0.0110
_exptl_crystal_size_min 0.0101
_refine_diff_density_max 0.584
_refine_diff_density_min -0.458
_refine_diff_density_rms 0.088
_refine_ls_extinction_method none
_refine_ls_goodness_of_fit_ref 1.116
_refine_ls_hydrogen_treatment constr
_refine_ls_matrix_type full
_refine_ls_number_parameters 268
_refine_ls_number_reflns 3721
_refine_ls_number_restraints 0
_refine_ls_restrained_S_all 1.116
_refine_ls_R_factor_all 0.0561
_refine_ls_R_factor_gt 0.0355
_refine_ls_shift/su_max 0.001
_refine_ls_shift/su_mean 0.000
_refine_ls_structure_factor_coef Fsqd
_refine_ls_weighting_details 'w=1/[\s^2^(Fo^2^)+(0.0300P)^2^+8.0783P] where P=(Fo^2^+2Fc^2^)/3'
_refine_ls_weighting_scheme calc
_refine_ls_wR_factor_gt 0.0777
_refine_ls_wR_factor_ref 0.0895
_reflns_Friedel_coverage 0.000
_reflns_number_gt 2898
_reflns_number_total 3721
_reflns_threshold_expression 'I > 2\s(I)'
_cod_data_source_file d2dt02820d2.cif
_cod_data_source_block 3b
_cod_depositor_comments 'Adding full bibliography for 7711737--7711740.cif.'
_cod_original_cell_volume 4367.9(7)
_cod_database_code 7711739
_shelx_shelxl_version_number 2019/2
_shelx_space_group_comment
;
The symmetry employed for this shelxl refinement is uniquely defined
by the following loop, which should always be used as a source of
symmetry information in preference to the above space-group names.
They are only intended as comments.
;

loop_
_space_group_symop_operation_xyz
'x, y, z'
'-x+1/2, -y+1/2, z'
'-x, y+1/2, -z+1/2'
'x+1/2, -y, -z+1/2'
'-x, -y, -z'
'x-1/2, y-1/2, -z'
'x, -y-1/2, z-1/2'
'-x-1/2, y, z-1/2'

loop_
_atom_site_label
_atom_site_type_symbol
_atom_site_fract_x
_atom_site_fract_y
_atom_site_fract_z
_atom_site_U_iso_or_equiv
_atom_site_adp_type
_atom_site_occupancy
_atom_site_site_symmetry_order
_atom_site_calc_flag
_atom_site_refinement_flags_posn
_atom_site_refinement_flags_adp
_atom_site_refinement_flags_occupancy
_atom_site_disorder_assembly
_atom_site_disorder_group
Se1 Se 0.68938(2) 0.60618(4) 0.55659(2) 0.03660(14) Uani 1 1 d . . . . .
Se2 Se 0.63813(2) 0.13333(4) 0.44572(2) 0.03208(13) Uani 1 1 d . . . . .
Co1 Co 0.750000 0.250000 0.43039(4) 0.0291(2) Uani 1 2 d S T P . .
O1 O 0.71134(13) 0.3763(3) 0.49070(13) 0.0321(6) Uani 1 1 d . . . . .
N1 N 0.76789(16) 0.1310(3) 0.34420(16) 0.0310(8) Uani 1 1 d . . . . .
C1 C 0.6516(2) 0.3701(4) 0.51211(18) 0.0278(9) Uani 1 1 d . . . . .
C2 C 0.62693(19) 0.4734(4) 0.54918(18) 0.0278(9) Uani 1 1 d . . . . .
C3 C 0.56508(18) 0.4748(4) 0.57353(18) 0.0264(9) Uani 1 1 d . . . . .
H3 H 0.550050 0.546536 0.597480 0.032 Uiso 1 1 calc R U . . .
C4 C 0.52376(19) 0.3721(4) 0.56361(18) 0.0276(9) Uani 1 1 d . . . . .
C5 C 0.54652(19) 0.2712(4) 0.52562(18) 0.0281(9) Uani 1 1 d . . . . .
H5 H 0.519163 0.201563 0.517014 0.034 Uiso 1 1 calc R U . . .
C6 C 0.6086(2) 0.2708(4) 0.50013(18) 0.0282(9) Uani 1 1 d . . . . .
C7 C 0.4566(2) 0.3710(4) 0.5919(2) 0.0332(10) Uani 1 1 d . . . . .
H7A H 0.429081 0.425527 0.564238 0.050 Uiso 1 1 calc R U . . .
H7B H 0.457181 0.401903 0.638737 0.050 Uiso 1 1 calc R U . . .
H7C H 0.439732 0.285012 0.591034 0.050 Uiso 1 1 calc R U . . .
C8 C 0.6368(2) 0.7311(4) 0.5987(2) 0.0369(10) Uani 1 1 d . . . . .
C9 C 0.6154(2) 0.8320(4) 0.5608(2) 0.0436(11) Uani 1 1 d . . . . .
H9 H 0.627691 0.839257 0.514516 0.052 Uiso 1 1 calc R U . . .
C10 C 0.5766(3) 0.9218(5) 0.5894(3) 0.0614(15) Uani 1 1 d . . . . .
H10 H 0.562620 0.991417 0.563011 0.074 Uiso 1 1 calc R U . . .
C11 C 0.5582(3) 0.9114(6) 0.6546(4) 0.0691(18) Uani 1 1 d . . . . .
H11 H 0.530159 0.972500 0.673616 0.083 Uiso 1 1 calc R U . . .
C12 C 0.5795(3) 0.8137(7) 0.6939(3) 0.072(2) Uani 1 1 d . . . . .
H12 H 0.566774 0.807998 0.740105 0.086 Uiso 1 1 calc R U . . .
C13 C 0.6199(3) 0.7223(5) 0.6661(2) 0.0514(13) Uani 1 1 d . . . . .
H13 H 0.635514 0.655201 0.693320 0.062 Uiso 1 1 calc R U . . .
C14 C 0.6049(2) 0.1823(4) 0.35808(19) 0.0318(10) Uani 1 1 d . . . . .
C15 C 0.5791(2) 0.2986(4) 0.3466(2) 0.0366(10) Uani 1 1 d . . . . .
H15 H 0.572889 0.355548 0.383127 0.044 Uiso 1 1 calc R U . . .
C16 C 0.5621(2) 0.3326(5) 0.2808(2) 0.0443(11) Uani 1 1 d . . . . .
H16 H 0.544248 0.413389 0.272564 0.053 Uiso 1 1 calc R U . . .
C17 C 0.5709(2) 0.2507(5) 0.2275(2) 0.0455(12) Uani 1 1 d . . . . .
H17 H 0.560245 0.275315 0.182531 0.055 Uiso 1 1 calc R U . . .
C18 C 0.5955(2) 0.1321(5) 0.2402(2) 0.0467(12) Uani 1 1 d . . . . .
H18 H 0.600840 0.074437 0.203758 0.056 Uiso 1 1 calc R U . . .
C19 C 0.6124(2) 0.0969(4) 0.3049(2) 0.0396(11) Uani 1 1 d . . . . .
H19 H 0.628913 0.015126 0.313388 0.047 Uiso 1 1 calc R U . . .
C20 C 0.7837(2) 0.0103(4) 0.3461(2) 0.0354(10) Uani 1 1 d . . . . .
H20 H 0.789600 -0.028971 0.388967 0.042 Uiso 1 1 calc R U . . .
C21 C 0.7921(2) -0.0615(4) 0.2869(2) 0.0410(11) Uani 1 1 d . . . . .
H21 H 0.803010 -0.147994 0.290069 0.049 Uiso 1 1 calc R U . . .
C22 C 0.7844(2) -0.0063(4) 0.2246(2) 0.0405(11) Uani 1 1 d . . . . .
H22 H 0.790496 -0.053933 0.184332 0.049 Uiso 1 1 calc R U . . .
C23 C 0.7675(2) 0.1213(4) 0.2208(2) 0.0343(10) Uani 1 1 d . . . . .
C24 C 0.75967(19) 0.1851(4) 0.28254(19) 0.0307(9) Uani 1 1 d . . . . .
C25 C 0.7582(2) 0.1889(4) 0.15820(19) 0.0369(10) Uani 1 1 d . . . . .
H25 H 0.763823 0.146367 0.116210 0.044 Uiso 1 1 calc R U . . .

loop_
_atom_site_aniso_label
_atom_site_aniso_U_11
_atom_site_aniso_U_22
_atom_site_aniso_U_33
_atom_site_aniso_U_23
_atom_site_aniso_U_13
_atom_site_aniso_U_12
Se1 0.0345(3) 0.0331(3) 0.0422(3) -0.00489(19) -0.0033(2) 0.00009(19)
Se2 0.0353(3) 0.0295(2) 0.0314(2) -0.00486(18) -0.00011(18) 0.00508(18)
Co1 0.0298(4) 0.0305(4) 0.0270(4) 0.000 0.000 0.0070(4)
O1 0.0288(16) 0.0342(16) 0.0333(15) -0.0040(13) 0.0038(12) 0.0028(13)
N1 0.0291(19) 0.033(2) 0.0308(18) -0.0011(15) 0.0008(14) 0.0032(16)
C1 0.035(2) 0.030(2) 0.0185(18) 0.0012(17) -0.0024(17) 0.0063(19)
C2 0.032(2) 0.027(2) 0.024(2) 0.0002(17) -0.0024(17) 0.0032(18)
C3 0.029(2) 0.029(2) 0.0208(19) -0.0016(16) -0.0025(16) 0.0106(18)
C4 0.031(2) 0.031(2) 0.0209(19) 0.0026(17) -0.0034(16) 0.0090(18)
C5 0.032(2) 0.027(2) 0.0247(19) 0.0012(17) -0.0038(17) 0.0018(18)
C6 0.033(2) 0.028(2) 0.0239(19) -0.0029(16) -0.0008(17) 0.0055(18)
C7 0.033(2) 0.034(2) 0.033(2) 0.0003(18) -0.0004(18) 0.005(2)
C8 0.040(3) 0.031(2) 0.039(2) -0.010(2) 0.003(2) -0.010(2)
C9 0.046(3) 0.036(3) 0.049(3) -0.002(2) 0.000(2) 0.002(2)
C10 0.052(3) 0.041(3) 0.091(4) -0.016(3) 0.000(3) 0.003(3)
C11 0.046(3) 0.061(4) 0.100(5) -0.041(4) 0.020(3) -0.010(3)
C12 0.076(4) 0.084(5) 0.055(3) -0.041(3) 0.032(3) -0.048(4)
C13 0.070(4) 0.049(3) 0.036(3) -0.010(2) 0.007(2) -0.026(3)
C14 0.027(2) 0.042(3) 0.026(2) -0.0046(18) -0.0041(17) -0.005(2)
C15 0.042(3) 0.037(3) 0.031(2) -0.0061(19) -0.0026(19) 0.003(2)
C16 0.049(3) 0.047(3) 0.037(3) 0.003(2) -0.008(2) 0.000(2)
C17 0.046(3) 0.060(3) 0.031(2) -0.003(2) -0.007(2) -0.007(3)
C18 0.047(3) 0.061(3) 0.032(2) -0.017(2) -0.002(2) -0.003(3)
C19 0.036(2) 0.043(3) 0.039(3) -0.013(2) 0.002(2) 0.000(2)
C20 0.034(2) 0.034(2) 0.039(2) 0.0024(19) -0.0008(19) 0.005(2)
C21 0.042(3) 0.036(3) 0.045(3) -0.008(2) 0.002(2) 0.007(2)
C22 0.039(3) 0.044(3) 0.038(2) -0.012(2) 0.003(2) 0.002(2)
C23 0.026(2) 0.043(3) 0.033(2) -0.006(2) 0.0009(17) 0.002(2)
C24 0.023(2) 0.038(2) 0.031(2) 0.0003(18) -0.0012(17) 0.0040(18)
C25 0.033(2) 0.055(3) 0.0229(19) -0.0016(19) -0.0001(18) -0.003(2)

loop_
_atom_type_symbol
_atom_type_description
_atom_type_scat_dispersion_real
_atom_type_scat_dispersion_imag
_atom_type_scat_source
C C 0.0033 0.0016 'International Tables Vol C Tables 4.2.6.8 and 6.1.1.4'
H H 0.0000 0.0000 'International Tables Vol C Tables 4.2.6.8 and 6.1.1.4'
Co Co 0.3494 0.9721 'International Tables Vol C Tables 4.2.6.8 and 6.1.1.4'
N N 0.0061 0.0033 'International Tables Vol C Tables 4.2.6.8 and 6.1.1.4'
O O 0.0106 0.0060 'International Tables Vol C Tables 4.2.6.8 and 6.1.1.4'
Se Se -0.0929 2.2259 'International Tables Vol C Tables 4.2.6.8 and 6.1.1.4'

loop_
_geom_angle_atom_site_label_1
_geom_angle_atom_site_label_2
_geom_angle_atom_site_label_3
_geom_angle
_geom_angle_site_symmetry_1
_geom_angle_site_symmetry_3
_geom_angle_publ_flag
C8 Se1 C2 98.88(17) . . ?
C6 Se2 C14 100.34(17) . . ?
C6 Se2 Co1 89.39(13) . . ?
C14 Se2 Co1 94.99(12) . . ?
O1 Co1 O1 105.61(16) . 2_655 ?
O1 Co1 N1 90.25(12) . 2_655 ?
O1 Co1 N1 161.88(12) 2_655 2_655 ?
O1 Co1 N1 161.88(12) . . ?
O1 Co1 N1 90.25(12) 2_655 . ?
N1 Co1 N1 75.70(18) 2_655 . ?
O1 Co1 Se2 88.40(8) . 2_655 ?
O1 Co1 Se2 83.71(8) 2_655 2_655 ?
N1 Co1 Se2 88.12(9) 2_655 2_655 ?
N1 Co1 Se2 102.26(9) . 2_655 ?
O1 Co1 Se2 83.71(8) . . ?
O1 Co1 Se2 88.40(8) 2_655 . ?
N1 Co1 Se2 102.26(9) 2_655 . ?
N1 Co1 Se2 88.12(9) . . ?
Se2 Co1 Se2 166.95(4) 2_655 . ?
C1 O1 Co1 123.2(2) . . ?
C20 N1 C24 117.9(4) . . ?
C20 N1 Co1 126.2(3) . . ?
C24 N1 Co1 115.8(3) . . ?
O1 C1 C6 126.0(4) . . ?
O1 C1 C2 118.0(4) . . ?
C6 C1 C2 116.0(4) . . ?
C3 C2 C1 121.9(4) . . ?
C3 C2 Se1 126.8(3) . . ?
C1 C2 Se1 111.3(3) . . ?
C2 C3 C4 121.2(4) . . ?
C2 C3 H3 119.4 . . ?
C4 C3 H3 119.4 . . ?
C5 C4 C3 117.7(4) . . ?
C5 C4 C7 120.6(4) . . ?
C3 C4 C7 121.6(3) . . ?
C6 C5 C4 121.0(4) . . ?
C6 C5 H5 119.5 . . ?
C4 C5 H5 119.5 . . ?
C5 C6 C1 122.1(4) . . ?
C5 C6 Se2 120.3(3) . . ?
C1 C6 Se2 117.5(3) . . ?
C4 C7 H7A 109.5 . . ?
C4 C7 H7B 109.5 . . ?
H7A C7 H7B 109.5 . . ?
C4 C7 H7C 109.5 . . ?
H7A C7 H7C 109.5 . . ?
H7B C7 H7C 109.5 . . ?
C13 C8 C9 119.5(5) . . ?
C13 C8 Se1 121.2(4) . . ?
C9 C8 Se1 119.3(3) . . ?
C10 C9 C8 120.5(5) . . ?
C10 C9 H9 119.7 . . ?
C8 C9 H9 119.7 . . ?
C11 C10 C9 120.2(6) . . ?
C11 C10 H10 119.9 . . ?
C9 C10 H10 119.9 . . ?
C10 C11 C12 120.6(5) . . ?
C10 C11 H11 119.7 . . ?
C12 C11 H11 119.7 . . ?
C11 C12 C13 120.1(5) . . ?
C11 C12 H12 119.9 . . ?
C13 C12 H12 119.9 . . ?
C8 C13 C12 119.0(5) . . ?
C8 C13 H13 120.5 . . ?
C12 C13 H13 120.5 . . ?
C15 C14 C19 120.6(4) . . ?
C15 C14 Se2 122.2(3) . . ?
C19 C14 Se2 117.1(3) . . ?
C14 C15 C16 119.3(4) . . ?
C14 C15 H15 120.3 . . ?
C16 C15 H15 120.3 . . ?
C17 C16 C15 120.8(5) . . ?
C17 C16 H16 119.6 . . ?
C15 C16 H16 119.6 . . ?
C16 C17 C18 119.2(4) . . ?
C16 C17 H17 120.4 . . ?
C18 C17 H17 120.4 . . ?
C19 C18 C17 120.7(4) . . ?
C19 C18 H18 119.7 . . ?
C17 C18 H18 119.7 . . ?
C18 C19 C14 119.4(4) . . ?
C18 C19 H19 120.3 . . ?
C14 C19 H19 120.3 . . ?
N1 C20 C21 122.2(4) . . ?
N1 C20 H20 118.9 . . ?
C21 C20 H20 118.9 . . ?
C22 C21 C20 119.8(4) . . ?
C22 C21 H21 120.1 . . ?
C20 C21 H21 120.1 . . ?
C21 C22 C23 119.4(4) . . ?
C21 C22 H22 120.3 . . ?
C23 C22 H22 120.3 . . ?
C24 C23 C22 116.8(4) . . ?
C24 C23 C25 119.0(4) . . ?
C22 C23 C25 124.2(4) . . ?
N1 C24 C23 123.9(4) . . ?
N1 C24 C24 116.3(2) . 2_655 ?
C23 C24 C24 119.8(2) . 2_655 ?
C25 C25 C23 121.1(2) 2_655 . ?
C25 C25 H25 119.4 2_655 . ?
C23 C25 H25 119.4 . . ?

loop_
_geom_bond_atom_site_label_1
_geom_bond_atom_site_label_2
_geom_bond_distance
_geom_bond_site_symmetry_2
_geom_bond_publ_flag
Se1 C8 1.912(4) . ?
Se1 C2 1.926(4) . ?
Se2 C6 1.915(4) . ?
Se2 C14 1.932(4) . ?
Se2 Co1 2.6587(5) . ?
Co1 O1 1.966(3) . ?
Co1 O1 1.966(3) 2_655 ?
Co1 N1 2.151(3) 2_655 ?
Co1 N1 2.151(3) . ?
O1 C1 1.316(5) . ?
N1 C20 1.325(5) . ?
N1 C24 1.355(5) . ?
C1 C6 1.405(6) . ?
C1 C2 1.417(5) . ?
C2 C3 1.376(6) . ?
C3 C4 1.405(6) . ?
C3 H3 0.9500 . ?
C4 C5 1.392(5) . ?
C4 C7 1.507(6) . ?
C5 C6 1.388(6) . ?
C5 H5 0.9500 . ?
C7 H7A 0.9800 . ?
C7 H7B 0.9800 . ?
C7 H7C 0.9800 . ?
C8 C13 1.376(6) . ?
C8 C9 1.382(6) . ?
C9 C10 1.373(7) . ?
C9 H9 0.9500 . ?
C10 C11 1.346(8) . ?
C10 H10 0.9500 . ?
C11 C12 1.370(9) . ?
C11 H11 0.9500 . ?
C12 C13 1.398(8) . ?
C12 H12 0.9500 . ?
C13 H13 0.9500 . ?
C14 C15 1.367(6) . ?
C14 C19 1.395(6) . ?
C15 C16 1.392(6) . ?
C15 H15 0.9500 . ?
C16 C17 1.377(6) . ?
C16 H16 0.9500 . ?
C17 C18 1.385(7) . ?
C17 H17 0.9500 . ?
C18 C19 1.376(6) . ?
C18 H18 0.9500 . ?
C19 H19 0.9500 . ?
C20 C21 1.405(6) . ?
C20 H20 0.9500 . ?
C21 C22 1.370(6) . ?
C21 H21 0.9500 . ?
C22 C23 1.404(6) . ?
C22 H22 0.9500 . ?
C23 C24 1.403(5) . ?
C23 C25 1.441(6) . ?
C24 C24 1.438(8) 2_655 ?
C25 C25 1.344(9) 2_655 ?
C25 H25 0.9500 . ?

loop_
_geom_hbond_atom_site_label_D
_geom_hbond_atom_site_label_H
_geom_hbond_atom_site_label_A
_geom_hbond_distance_DH
_geom_hbond_distance_HA
_geom_hbond_distance_DA
_geom_hbond_angle_DHA
_geom_hbond_site_symmetry_A
_geom_hbond_publ_flag
C20 H20 O1 0.95 2.58 3.096(5) 114.4 2_655 yes

loop_
_geom_torsion_atom_site_label_1
_geom_torsion_atom_site_label_2
_geom_torsion_atom_site_label_3
_geom_torsion_atom_site_label_4
_geom_torsion
_geom_torsion_site_symmetry_1
_geom_torsion_site_symmetry_2
_geom_torsion_site_symmetry_3
_geom_torsion_site_symmetry_4
_geom_torsion_publ_flag
Co1 O1 C1 C6 5.1(5) . . . . ?
Co1 O1 C1 C2 -173.1(3) . . . . ?
O1 C1 C2 C3 -179.9(3) . . . . ?
C6 C1 C2 C3 1.7(5) . . . . ?
O1 C1 C2 Se1 2.1(4) . . . . ?
C6 C1 C2 Se1 -176.3(3) . . . . ?
C1 C2 C3 C4 1.1(6) . . . . ?
Se1 C2 C3 C4 178.8(3) . . . . ?
C2 C3 C4 C5 -2.9(5) . . . . ?
C2 C3 C4 C7 178.1(4) . . . . ?
C3 C4 C5 C6 1.8(5) . . . . ?
C7 C4 C5 C6 -179.2(3) . . . . ?
C4 C5 C6 C1 1.1(6) . . . . ?
C4 C5 C6 Se2 -178.1(3) . . . . ?
O1 C1 C6 C5 179.0(4) . . . . ?
C2 C1 C6 C5 -2.8(5) . . . . ?
O1 C1 C6 Se2 -1.8(5) . . . . ?
C2 C1 C6 Se2 176.4(3) . . . . ?
C13 C8 C9 C10 -1.3(7) . . . . ?
Se1 C8 C9 C10 178.7(4) . . . . ?
C8 C9 C10 C11 -0.9(8) . . . . ?
C9 C10 C11 C12 2.1(9) . . . . ?
C10 C11 C12 C13 -1.0(8) . . . . ?
C9 C8 C13 C12 2.3(7) . . . . ?
Se1 C8 C13 C12 -177.7(4) . . . . ?
C11 C12 C13 C8 -1.2(8) . . . . ?
C19 C14 C15 C16 -2.0(7) . . . . ?
Se2 C14 C15 C16 173.4(3) . . . . ?
C14 C15 C16 C17 0.1(7) . . . . ?
C15 C16 C17 C18 1.6(7) . . . . ?
C16 C17 C18 C19 -1.4(7) . . . . ?
C17 C18 C19 C14 -0.5(7) . . . . ?
C15 C14 C19 C18 2.2(7) . . . . ?
Se2 C14 C19 C18 -173.4(3) . . . . ?
C24 N1 C20 C21 0.1(6) . . . . ?
Co1 N1 C20 C21 177.5(3) . . . . ?
N1 C20 C21 C22 0.6(7) . . . . ?
C20 C21 C22 C23 -0.8(7) . . . . ?
C21 C22 C23 C24 0.3(6) . . . . ?
C21 C22 C23 C25 179.9(4) . . . . ?
C20 N1 C24 C23 -0.6(6) . . . . ?
Co1 N1 C24 C23 -178.3(3) . . . . ?
C20 N1 C24 C24 177.9(4) . . . 2_655 ?
Co1 N1 C24 C24 0.2(6) . . . 2_655 ?
C22 C23 C24 N1 0.4(6) . . . . ?
C25 C23 C24 N1 -179.3(4) . . . . ?
C22 C23 C24 C24 -178.0(5) . . . 2_655 ?
C25 C23 C24 C24 2.3(7) . . . 2_655 ?
C24 C23 C25 C25 -0.6(8) . . . 2_655 ?
C22 C23 C25 C25 179.8(5) . . . 2_655 ?
